data_4002966
loop_
_publ_author_name
'Ward, Jonathan S.'
'Kukhta, Nadzeya A.'
'dos Santos, Paloma L.'
'Congrave, Daniel G.'
'Batsanov, Andrei S.'
'Monkman, Andrew P.'
'Bryce, Martin R.'

_publ_section_title
;
 Delayed Blue Fluorescence via Upper-Triplet State Crossing from C--C
 Bonded Donor--Acceptor Charge Transfer Molecules with Azatriangulene
 Cores
;
_journal_issue 17
_journal_name_full 'Chemistry of Materials'
_journal_page_first 6684
_journal_paper_doi 10.1021/acs.chemmater.9b01184
_journal_volume 31
_journal_year 2019
_chemical_formula_moiety 'C78 H48 N4, 5.5(C H2 Cl2)'
_chemical_formula_sum 'C80.5 H59 Cl11 N4'
_chemical_formula_weight 1472.26
_space_group_crystal_system triclinic
_space_group_IT_number 2
_space_group_name_Hall '-P 1'
_space_group_name_H-M_alt 'P -1'
_symmetry_space_group_name_Hall '-P 1'
_symmetry_space_group_name_H-M 'P -1'
_atom_sites_solution_hydrogens geom
_atom_sites_solution_primary direct
_atom_sites_solution_secondary difmap
_audit_creation_date 2018-04-13
_audit_creation_method
;
Olex2 1.2-beta
(compiled 2018.04.03 svn.r3497 for OlexSys, GUI svn.r5486)
;
_cell_angle_alpha 83.5287(15)
_cell_angle_beta 71.3655(14)
_cell_angle_gamma 75.6091(14)
_cell_formula_units_Z 2
_cell_length_a 13.2691(5)
_cell_length_b 17.2803(7)
_cell_length_c 17.4319(6)
_cell_measurement_reflns_used 9839
_cell_measurement_temperature 120
_cell_measurement_theta_max 2.35
_cell_measurement_theta_min 29.83
_cell_volume 3666.2(2)
_computing_cell_refinement 'SAINT v8.38A (Bruker, 2017)'
_computing_data_collection 'APEX3 v.2016.1-0 (Bruker, 2016)'
_computing_data_reduction 'SAINT v8.38A (Bruker, 2017)'
_computing_molecular_graphics 'Olex2 (Dolomanov et al., 2009)'
_computing_publication_material 'Olex2 (Dolomanov et al., 2009)'
_computing_structure_refinement 'ShelXL 2018/3 multi-CPU (Sheldrick, 2015)'
_computing_structure_solution 'ShelXS 2013/1 (Sheldrick, 2008)'
_diffrn_ambient_temperature 120
_diffrn_detector_area_resol_mean 10.4
_diffrn_detector_type 'Bruker PHOTON 100 CMOS'
_diffrn_measured_fraction_theta_full 0.997
_diffrn_measured_fraction_theta_max 0.997
_diffrn_measurement_device '3-circle area detector diffractometer'
_diffrn_measurement_device_type 'Bruker D8 Venture'
_diffrn_measurement_method \w-scan
_diffrn_radiation_monochromator 'focusing mirrors'
_diffrn_radiation_probe x-ray
_diffrn_radiation_type MoK\a
_diffrn_radiation_wavelength 0.71073
_diffrn_reflns_av_R_equivalents 0.0318
_diffrn_reflns_av_unetI/netI 0.0331
_diffrn_reflns_Laue_measured_fraction_full 0.997
_diffrn_reflns_Laue_measured_fraction_max 0.997
_diffrn_reflns_limit_h_max 15
_diffrn_reflns_limit_h_min -15
_diffrn_reflns_limit_k_max 20
_diffrn_reflns_limit_k_min -19
_diffrn_reflns_limit_l_max 20
_diffrn_reflns_limit_l_min -20
_diffrn_reflns_number 45163
_diffrn_reflns_point_group_measured_fraction_full 0.997
_diffrn_reflns_point_group_measured_fraction_max 0.997
_diffrn_reflns_theta_full 24.999
_diffrn_reflns_theta_max 24.999
_diffrn_reflns_theta_min 2.272
_diffrn_source 'microfocus sealed X-ray tube'
_diffrn_source_type 'Incoatec I\mS microsource'
_exptl_absorpt_coefficient_mu 0.464
_exptl_absorpt_correction_T_max 1.0000
_exptl_absorpt_correction_T_min 0.9038
_exptl_absorpt_correction_type multi-scan
_exptl_absorpt_process_details
; SADABS-2016/2 (Bruker,2016/2) was used for absorption correction. 
 wR2(int) was 0.1103 before and 0.0451 after correction. The Ratio of 
 minimum to maximum transmission is 0.9038. The \l/2 correction factor 
 is Not present.
;
_exptl_crystal_colour colourless
_exptl_crystal_colour_primary colourless
_exptl_crystal_density_diffrn 1.334
_exptl_crystal_description block
_exptl_crystal_F_000 1514
_exptl_crystal_size_max 0.422
_exptl_crystal_size_mid 0.291
_exptl_crystal_size_min 0.226
_platon_squeeze_details 'Spek (2015)'
_refine_diff_density_max 1.031
_refine_diff_density_min -1.013
_refine_diff_density_rms 0.063
_refine_ls_extinction_coef 0.0026(7)
_refine_ls_extinction_expression Fc^*^=kFc[1+0.001xFc^2^\l^3^/sin(2\q)]^-1/4^
_refine_ls_extinction_method 'SHELXL-2018/3 (Sheldrick 2018)'
_refine_ls_goodness_of_fit_ref 1.058
_refine_ls_hydrogen_treatment constr
_refine_ls_matrix_type full
_refine_ls_number_parameters 845
_refine_ls_number_reflns 12875
_refine_ls_number_restraints 0
_refine_ls_restrained_S_all 1.058
_refine_ls_R_factor_all 0.0802
_refine_ls_R_factor_gt 0.0637
_refine_ls_shift/su_max 0.006
_refine_ls_shift/su_mean 0.000
_refine_ls_structure_factor_coef Fsqd
_refine_ls_weighting_details 'w=1/[\s^2^(Fo^2^)+(0.0806P)^2^+5.0138P] where P=(Fo^2^+2Fc^2^)/3'
_refine_ls_weighting_scheme calc
_refine_ls_wR_factor_gt 0.1633
_refine_ls_wR_factor_ref 0.1742
_reflns_Friedel_coverage 0.000
_reflns_number_gt 10089
_reflns_number_total 12875
_reflns_threshold_expression 'I > 2\s(I)'
_cod_data_source_file 2a-dcm.cif
_cod_data_source_block 2a-dcm_17s228
_cod_depositor_comments
;
The following automatic conversions were performed:

'_diffrn_radiation_probe' value 'X-ray' changed to 'x-ray' according
to
/home/data/users/saulius/crontab/automatic-downloads/current/ACS/lib/dictionaries/cif_core.dic
dictionary named 'cif_core.dic' version 2.4.2 from 2011-04-26.

Automatic conversion script
Id: cif_fix_values 4973 2017-02-22 13:04:09Z antanas 
;
_cod_original_formula_sum 'C80.50 H59 Cl11 N4'
_cod_database_code 4002966
_shelx_shelxl_version_number 2018/3
_shelx_space_group_comment
;
The symmetry employed for this shelxl refinement is uniquely defined
by the following loop, which should always be used as a source of
symmetry information in preference to the above space-group names.
They are only intended as comments.
;
_shelx_estimated_absorpt_t_max 0.902
_shelx_estimated_absorpt_t_min 0.828
_olex2_refinement_description
;
1. Fixed Uiso
 At 1.2 times of:
  All C(H) groups, All C(H,H) groups, All C(H,H,H,H) groups
2. Uiso/Uaniso restraints and constraints
Uanis(Cl4A) = Uanis(Cl4B)
Uanis(Cl6A) = Uanis(Cl6B)
3. Others
 Fixed Sof: Cl6A(0.85) Cl6B(0.15) H03A(0.85) H03B(0.85) H03C(0.15) H03D(0.15)
 Cl2A(0.75) Cl1A(0.75) Cl1B(0.25) Cl2B(0.25) H01A(0.75) H01B(0.75) H01C(0.25)
 H01D(0.25) Cl4A(0.94) Cl4B(0.06)
4.a Secondary CH2 refined with riding coordinates:
 C03(H03A,H03B), C03(H03C,H03D), C01(H01A,H01B), C01(H01C,H01D), C02(H02A,H02B)
4.b Aromatic/amide H refined with riding coordinates:
 C3(H3), C5(H5), C9(H9), C11(H11), C15(H15), C17(H17), C23(H23), C24(H24),
 C25(H25), C26(H26), C27(H27), C29(H29), C30(H30), C31(H31), C32(H32), C33(H33),
  C36(H36), C37(H37), C38(H38), C39(H39), C42(H42), C43(H43), C44(H44),
 C45(H45), C46(H46), C48(H48), C49(H49), C50(H50), C51(H51), C52(H52), C55(H55),
  C56(H56), C57(H57), C58(H58), C61(H61), C62(H62), C63(H63), C64(H64),
 C65(H65), C67(H67), C68(H68), C69(H69), C70(H70), C71(H71), C74(H74), C75(H75),
  C76(H76), C77(H77)
;
_platon_squeeze_void_probe_radius 1.20
_olex2_diffrn_ambient_temperature_device 'Oxford Cryosystems'
_olex2_submission_special_instructions 'No special instructions were received'

loop_
_space_group_symop_operation_xyz
'x, y, z'
'-x, -y, -z'

loop_
_atom_site_label
_atom_site_type_symbol
_atom_site_fract_x
_atom_site_fract_y
_atom_site_fract_z
_atom_site_U_iso_or_equiv
_atom_site_adp_type
_atom_site_occupancy
_atom_site_site_symmetry_order
_atom_site_calc_flag
_atom_site_refinement_flags_posn
_atom_site_refinement_flags_occupancy
_atom_site_disorder_assembly
_atom_site_disorder_group
N1 N 0.26119(16) 0.31916(12) 0.23802(11) 0.0136(4) Uani 1 1 d . . . .
N2 N 0.7553(2) 0.22119(19) 0.11722(18) 0.0472(7) Uani 1 1 d . . . .
N3 N 0.3022(2) -0.04780(15) 0.28632(18) 0.0411(7) Uani 1 1 d . . . .
N4 N 0.3306(2) 0.29061(17) 0.58196(17) 0.0413(7) Uani 1 1 d . . . .
C1 C 0.40445(19) 0.42775(14) 0.18438(14) 0.0144(5) Uani 1 1 d . . . .
C2 C 0.42843(19) 0.34970(14) 0.14185(14) 0.0151(5) Uani 1 1 d . . . .
C3 C 0.5201(2) 0.32743(15) 0.07577(14) 0.0167(5) Uani 1 1 d . . . .
H3 H 0.575748 0.356615 0.062010 0.020 Uiso 1 1 calc R . . .
C4 C 0.5325(2) 0.26355(15) 0.02922(14) 0.0170(5) Uani 1 1 d . . . .
C5 C 0.4459(2) 0.22617(15) 0.04644(14) 0.0176(5) Uani 1 1 d . . . .
H5 H 0.449884 0.186095 0.011800 0.021 Uiso 1 1 calc R . . .
C6 C 0.3538(2) 0.24573(14) 0.11273(14) 0.0153(5) Uani 1 1 d . . . .
C7 C 0.2543(2) 0.21162(14) 0.12578(14) 0.0160(5) Uani 1 1 d . . . .
C8 C 0.20447(19) 0.20028(14) 0.21687(14) 0.0157(5) Uani 1 1 d . . . .
C9 C 0.1524(2) 0.13846(14) 0.24976(15) 0.0177(5) Uani 1 1 d . . . .
H9 H 0.159499 0.096633 0.216078 0.021 Uiso 1 1 calc R . . .
C10 C 0.0902(2) 0.13601(15) 0.33060(15) 0.0187(5) Uani 1 1 d . . . .
C11 C 0.0747(2) 0.20063(15) 0.37729(15) 0.0181(5) Uani 1 1 d . . . .
H11 H 0.027084 0.202322 0.431272 0.022 Uiso 1 1 calc R . . .
C12 C 0.1272(2) 0.26263(14) 0.34667(14) 0.0160(5) Uani 1 1 d . . . .
C13 C 0.0993(2) 0.33809(14) 0.39338(14) 0.0160(5) Uani 1 1 d . . . .
C14 C 0.20485(19) 0.36543(14) 0.37648(14) 0.0148(5) Uani 1 1 d . . . .
C15 C 0.22664(19) 0.40196(14) 0.43473(14) 0.0161(5) Uani 1 1 d . . . .
H15 H 0.182050 0.400167 0.489440 0.019 Uiso 1 1 calc R . . .
C16 C 0.31175(19) 0.44094(15) 0.41504(14) 0.0159(5) Uani 1 1 d . . . .
C17 C 0.37111(19) 0.44722(14) 0.33379(14) 0.0154(5) Uani 1 1 d . . . .
H17 H 0.425798 0.477380 0.318587 0.018 Uiso 1 1 calc R . . .
C18 C 0.35250(19) 0.41054(14) 0.27432(14) 0.0140(5) Uani 1 1 d . . . .
C19 C 0.34832(19) 0.30452(14) 0.16437(14) 0.0146(5) Uani 1 1 d . . . .
C20 C 0.19912(19) 0.26000(14) 0.26738(14) 0.0144(5) Uani 1 1 d . . . .
C21 C 0.27392(19) 0.36419(14) 0.29667(14) 0.0141(5) Uani 1 1 d . . . .
C22 C 0.50732(19) 0.45926(14) 0.17243(13) 0.0144(5) Uani 1 1 d . . . .
C23 C 0.5970(2) 0.40884(15) 0.19164(14) 0.0175(5) Uani 1 1 d . . . .
H23 H 0.595488 0.354601 0.207484 0.021 Uiso 1 1 calc R . . .
C24 C 0.6875(2) 0.43655(16) 0.18796(15) 0.0216(6) Uani 1 1 d . . . .
H24 H 0.747549 0.401401 0.201262 0.026 Uiso 1 1 calc R . . .
C25 C 0.6911(2) 0.51538(17) 0.16496(15) 0.0228(6) Uani 1 1 d . . . .
H25 H 0.753170 0.534596 0.162812 0.027 Uiso 1 1 calc R . . .
C26 C 0.6036(2) 0.56601(16) 0.14509(15) 0.0229(6) Uani 1 1 d . . . .
H26 H 0.606000 0.620010 0.128646 0.028 Uiso 1 1 calc R . . .
C27 C 0.5121(2) 0.53807(15) 0.14913(14) 0.0183(5) Uani 1 1 d . . . .
H27 H 0.452224 0.573398 0.135781 0.022 Uiso 1 1 calc R . . .
C28 C 0.3207(2) 0.48936(14) 0.15130(14) 0.0150(5) Uani 1 1 d . . . .
C29 C 0.3385(2) 0.49974(15) 0.06791(15) 0.0186(5) Uani 1 1 d . . . .
H29 H 0.400968 0.467527 0.032223 0.022 Uiso 1 1 calc R . . .
C30 C 0.2667(2) 0.55627(16) 0.03626(15) 0.0215(6) Uani 1 1 d . . . .
H30 H 0.280369 0.562595 -0.020743 0.026 Uiso 1 1 calc R . . .
C31 C 0.1753(2) 0.60357(16) 0.08728(16) 0.0242(6) Uani 1 1 d . . . .
H31 H 0.126127 0.642478 0.065582 0.029 Uiso 1 1 calc R . . .
C32 C 0.1560(2) 0.59370(17) 0.17000(16) 0.0259(6) Uani 1 1 d . . . .
H32 H 0.093104 0.625763 0.205362 0.031 Uiso 1 1 calc R . . .
C33 C 0.2282(2) 0.53716(15) 0.20197(15) 0.0207(5) Uani 1 1 d . . . .
H33 H 0.214129 0.531102 0.259021 0.025 Uiso 1 1 calc R . . .
C34 C 0.6337(2) 0.23559(14) -0.03800(15) 0.0189(5) Uani 1 1 d . . . .
C35 C 0.7356(2) 0.21300(16) -0.02433(16) 0.0236(6) Uani 1 1 d . . . .
C36 C 0.8301(2) 0.18132(17) -0.08571(18) 0.0324(7) Uani 1 1 d . . . .
H36 H 0.898591 0.165990 -0.075388 0.039 Uiso 1 1 calc R . . .
C37 C 0.8233(2) 0.17247(17) -0.16136(18) 0.0340(7) Uani 1 1 d . . . .
H37 H 0.887089 0.150305 -0.203185 0.041 Uiso 1 1 calc R . . .
C38 C 0.7243(3) 0.19568(17) -0.17637(17) 0.0320(7) Uani 1 1 d . . . .
H38 H 0.720246 0.190474 -0.228922 0.038 Uiso 1 1 calc R . . .
C39 C 0.6303(2) 0.22664(16) -0.11535(16) 0.0255(6) Uani 1 1 d . . . .
H39 H 0.562378 0.241988 -0.126562 0.031 Uiso 1 1 calc R . . .
C40 C 0.7451(2) 0.21808(18) 0.05492(19) 0.0313(7) Uani 1 1 d . . . .
C41 C 0.2860(2) 0.13270(15) 0.08097(15) 0.0187(5) Uani 1 1 d . . . .
C42 C 0.3470(2) 0.06474(16) 0.10922(16) 0.0240(6) Uani 1 1 d . . . .
H42 H 0.368944 0.067460 0.155486 0.029 Uiso 1 1 calc R . . .
C43 C 0.3764(2) -0.00723(17) 0.07049(18) 0.0307(7) Uani 1 1 d . . . .
H43 H 0.417146 -0.053501 0.090961 0.037 Uiso 1 1 calc R . . .
C44 C 0.3467(3) -0.01164(18) 0.00243(19) 0.0360(7) Uani 1 1 d . . . .
H44 H 0.366220 -0.060910 -0.023733 0.043 Uiso 1 1 calc R . . .
C45 C 0.2887(3) 0.0556(2) -0.0272(2) 0.0378(8) Uani 1 1 d . . . .
H45 H 0.269625 0.053049 -0.074793 0.045 Uiso 1 1 calc R . . .
C46 C 0.2577(2) 0.12777(17) 0.01198(17) 0.0278(6) Uani 1 1 d . . . .
H46 H 0.216919 0.173806 -0.008756 0.033 Uiso 1 1 calc R . . .
C47 C 0.1667(2) 0.27406(15) 0.09681(15) 0.0179(5) Uani 1 1 d . . . .
C48 C 0.1881(2) 0.34322(17) 0.05294(17) 0.0284(6) Uani 1 1 d . . . .
H48 H 0.258764 0.353722 0.039912 0.034 Uiso 1 1 calc R . . .
C49 C 0.1075(3) 0.39712(19) 0.0279(2) 0.0414(8) Uani 1 1 d . . . .
H49 H 0.123188 0.444579 -0.001615 0.050 Uiso 1 1 calc R . . .
C50 C 0.0051(3) 0.38294(18) 0.0452(2) 0.0386(8) Uani 1 1 d . . . .
H50 H -0.049491 0.420200 0.027411 0.046 Uiso 1 1 calc R . . .
C51 C -0.0182(2) 0.31434(18) 0.08865(18) 0.0300(7) Uani 1 1 d . . . .
H51 H -0.088756 0.303882 0.100639 0.036 Uiso 1 1 calc R . . .
C52 C 0.0622(2) 0.26076(16) 0.11464(16) 0.0234(6) Uani 1 1 d . . . .
H52 H 0.045679 0.213994 0.145262 0.028 Uiso 1 1 calc R . . .
C53 C 0.0356(2) 0.06951(15) 0.36574(15) 0.0217(6) Uani 1 1 d . . . .
C54 C 0.0932(2) -0.01055(16) 0.35545(16) 0.0267(6) Uani 1 1 d . . . .
C55 C 0.0408(3) -0.07288(17) 0.38850(18) 0.0334(7) Uani 1 1 d . . . .
H55 H 0.080212 -0.126822 0.380558 0.040 Uiso 1 1 calc R . . .
C56 C -0.0674(3) -0.05612(19) 0.43231(19) 0.0380(8) Uani 1 1 d . . . .
H56 H -0.103275 -0.098507 0.454148 0.046 Uiso 1 1 calc R . . .
C57 C -0.1251(3) 0.02273(18) 0.44499(18) 0.0346(7) Uani 1 1 d . . . .
H57 H -0.199836 0.034267 0.476395 0.042 Uiso 1 1 calc R . . .
C58 C -0.0732(2) 0.08427(17) 0.41174(16) 0.0275(6) Uani 1 1 d . . . .
H58 H -0.113253 0.137987 0.420672 0.033 Uiso 1 1 calc R . . .
C59 C 0.2094(3) -0.03040(16) 0.31569(18) 0.0297(7) Uani 1 1 d . . . .
C60 C 0.0460(2) 0.32151(14) 0.48388(15) 0.0185(5) Uani 1 1 d . . . .
C61 C 0.1090(2) 0.27041(15) 0.52767(15) 0.0228(6) Uani 1 1 d . . . .
H61 H 0.184326 0.249494 0.501850 0.027 Uiso 1 1 calc R . . .
C62 C 0.0631(3) 0.24978(16) 0.60819(16) 0.0286(6) Uani 1 1 d . . . .
H62 H 0.106918 0.214900 0.637229 0.034 Uiso 1 1 calc R . . .
C63 C -0.0469(3) 0.28006(18) 0.64647(17) 0.0339(7) Uani 1 1 d . . . .
H63 H -0.078550 0.266233 0.701782 0.041 Uiso 1 1 calc R . . .
C64 C -0.1095(2) 0.33004(18) 0.60395(17) 0.0324(7) Uani 1 1 d . . . .
H64 H -0.184801 0.350720 0.630098 0.039 Uiso 1 1 calc R . . .
C65 C -0.0639(2) 0.35093(16) 0.52263(16) 0.0251(6) Uani 1 1 d . . . .
H65 H -0.108331 0.385406 0.493807 0.030 Uiso 1 1 calc R . . .
C66 C 0.02428(19) 0.40537(15) 0.35695(14) 0.0164(5) Uani 1 1 d . . . .
C67 C -0.0179(2) 0.39210(16) 0.29744(17) 0.0242(6) Uani 1 1 d . . . .
H67 H -0.005584 0.339195 0.280754 0.029 Uiso 1 1 calc R . . .
C68 C -0.0776(2) 0.45483(18) 0.26208(18) 0.0311(7) Uani 1 1 d . . . .
H68 H -0.104594 0.444768 0.220705 0.037 Uiso 1 1 calc R . . .
C69 C -0.0982(2) 0.53192(17) 0.28666(17) 0.0267(6) Uani 1 1 d . . . .
H69 H -0.139439 0.574884 0.262530 0.032 Uiso 1 1 calc R . . .
C70 C -0.0583(2) 0.54607(16) 0.34667(16) 0.0221(6) Uani 1 1 d . . . .
H70 H -0.073107 0.598879 0.364413 0.027 Uiso 1 1 calc R . . .
C71 C 0.0030(2) 0.48389(15) 0.38092(15) 0.0191(5) Uani 1 1 d . . . .
H71 H 0.031139 0.494550 0.421377 0.023 Uiso 1 1 calc R . . .
C72 C 0.33475(19) 0.47907(15) 0.47790(14) 0.0169(5) Uani 1 1 d . . . .
C73 C 0.3425(2) 0.43840(17) 0.55117(15) 0.0218(6) Uani 1 1 d . . . .
C74 C 0.3626(2) 0.47552(19) 0.61023(16) 0.0276(6) Uani 1 1 d . . . .
H74 H 0.367176 0.447271 0.659457 0.033 Uiso 1 1 calc R . . .
C75 C 0.3757(2) 0.55261(19) 0.59726(16) 0.0295(7) Uani 1 1 d . . . .
H75 H 0.388430 0.578142 0.637660 0.035 Uiso 1 1 calc R . . .
C76 C 0.3703(2) 0.59309(18) 0.52493(17) 0.0277(6) Uani 1 1 d . . . .
H76 H 0.380572 0.646218 0.515413 0.033 Uiso 1 1 calc R . . .
C77 C 0.3499(2) 0.55652(16) 0.46632(16) 0.0225(6) Uani 1 1 d . . . .
H77 H 0.346226 0.585218 0.417122 0.027 Uiso 1 1 calc R . . .
C78 C 0.3347(2) 0.35626(19) 0.56646(16) 0.0264(6) Uani 1 1 d . . . .
Cl6A Cl 0.70072(13) 0.20815(10) 0.56818(10) 0.0978(6) Uani 0.85 1 d . P A 1
Cl5 Cl 0.52837(16) 0.28432(13) 0.69905(9) 0.1377(8) Uani 1 1 d . . . .
Cl6B Cl 0.6327(8) 0.1770(6) 0.5514(6) 0.0978(6) Uani 0.15 1 d . P A 3
C03 C 0.5653(4) 0.2067(4) 0.6346(3) 0.102(2) Uani 1 1 d . . . .
H03A H 0.513443 0.213739 0.602871 0.122 Uiso 0.85 1 calc R P A 1
H03B H 0.565157 0.155090 0.665783 0.122 Uiso 0.85 1 calc R P A 1
H03C H 0.590958 0.161407 0.669039 0.122 Uiso 0.15 1 calc R P A 3
H03D H 0.492498 0.200390 0.636079 0.122 Uiso 0.15 1 calc R P A 3
Cl2A Cl 0.1412(3) 0.1611(2) 0.80040(16) 0.1461(13) Uani 0.75 1 d . P B 1
Cl1A Cl 0.1907(4) 0.29127(14) 0.85355(16) 0.1675(16) Uani 0.75 1 d . P B 1
Cl1B Cl 0.3016(9) 0.2589(9) 0.8055(4) 0.199(6) Uani 0.25 1 d . P B 2
Cl2B Cl 0.1008(6) 0.2402(5) 0.8325(5) 0.133(3) Uani 0.25 1 d . P B 2
C01 C 0.2273(8) 0.2218(5) 0.7781(4) 0.142(3) Uani 1 1 d . . . .
H01A H 0.226964 0.250509 0.725676 0.171 Uiso 0.75 1 calc R P B 1
H01B H 0.302200 0.189803 0.772387 0.171 Uiso 0.75 1 calc R P B 1
H01C H 0.255774 0.163147 0.777435 0.171 Uiso 0.25 1 calc R P B 2
H01D H 0.231065 0.240952 0.721749 0.171 Uiso 0.25 1 calc R P B 2
Cl3 Cl 0.79643(9) 0.25681(6) 0.31247(6) 0.0562(3) Uani 1 1 d . . . .
Cl4A Cl 0.56600(11) 0.25113(8) 0.37232(8) 0.0745(4) Uani 0.94 1 d . P C 1
C02 C 0.6999(4) 0.2002(2) 0.3203(3) 0.0606(11) Uani 1 1 d . . . .
H02A H 0.718871 0.148704 0.349300 0.073 Uiso 1 1 calc R . C 1
H02B H 0.702717 0.188409 0.265262 0.073 Uiso 1 1 calc R . C 1
Cl4B Cl 0.6362(17) 0.1928(12) 0.4148(13) 0.0745(4) Uani 0.06 1 d . P C 2

loop_
_atom_site_aniso_label
_atom_site_aniso_U_11
_atom_site_aniso_U_22
_atom_site_aniso_U_33
_atom_site_aniso_U_23
_atom_site_aniso_U_13
_atom_site_aniso_U_12
N1 0.0149(10) 0.0139(10) 0.0121(10) -0.0036(8) -0.0025(8) -0.0039(8)
N2 0.0343(16) 0.065(2) 0.0426(17) -0.0144(14) -0.0179(13) 0.0021(14)
N3 0.0452(18) 0.0239(14) 0.0494(17) 0.0022(12) -0.0153(14) 0.0005(12)
N4 0.0516(18) 0.0380(17) 0.0386(15) 0.0084(12) -0.0250(13) -0.0075(13)
C1 0.0166(12) 0.0145(12) 0.0127(12) -0.0018(9) -0.0033(9) -0.0055(10)
C2 0.0170(12) 0.0143(12) 0.0143(12) -0.0018(9) -0.0057(10) -0.0024(10)
C3 0.0167(12) 0.0184(13) 0.0151(12) -0.0005(10) -0.0035(10) -0.0060(10)
C4 0.0181(13) 0.0187(13) 0.0134(12) -0.0032(10) -0.0034(10) -0.0033(10)
C5 0.0218(13) 0.0164(12) 0.0148(12) -0.0044(9) -0.0053(10) -0.0035(10)
C6 0.0177(12) 0.0152(12) 0.0139(12) -0.0013(9) -0.0059(10) -0.0033(10)
C7 0.0171(12) 0.0158(12) 0.0151(12) -0.0041(9) -0.0036(10) -0.0040(10)
C8 0.0148(12) 0.0144(12) 0.0169(12) -0.0028(9) -0.0042(10) -0.0011(10)
C9 0.0210(13) 0.0131(12) 0.0194(13) -0.0043(10) -0.0064(10) -0.0026(10)
C10 0.0201(13) 0.0137(12) 0.0224(13) -0.0010(10) -0.0063(10) -0.0043(10)
C11 0.0196(13) 0.0175(13) 0.0162(12) -0.0018(10) -0.0029(10) -0.0052(10)
C12 0.0167(12) 0.0147(12) 0.0162(12) -0.0025(9) -0.0046(10) -0.0025(10)
C13 0.0169(12) 0.0148(12) 0.0156(12) -0.0035(9) -0.0018(10) -0.0049(10)
C14 0.0161(12) 0.0122(12) 0.0144(12) -0.0017(9) -0.0030(9) -0.0019(10)
C15 0.0159(12) 0.0172(12) 0.0119(11) -0.0022(9) -0.0013(9) -0.0006(10)
C16 0.0140(12) 0.0186(13) 0.0142(12) -0.0034(9) -0.0044(9) -0.0004(10)
C17 0.0149(12) 0.0163(12) 0.0156(12) -0.0010(9) -0.0045(10) -0.0049(10)
C18 0.0133(12) 0.0147(12) 0.0117(11) -0.0021(9) -0.0020(9) -0.0008(9)
C19 0.0150(12) 0.0155(12) 0.0120(11) -0.0014(9) -0.0038(9) -0.0009(10)
C20 0.0150(12) 0.0125(12) 0.0159(12) -0.0010(9) -0.0044(9) -0.0037(9)
C21 0.0148(12) 0.0130(12) 0.0140(12) -0.0020(9) -0.0051(9) -0.0009(9)
C22 0.0159(12) 0.0188(12) 0.0083(11) -0.0053(9) -0.0002(9) -0.0057(10)
C23 0.0198(13) 0.0212(13) 0.0118(12) -0.0019(10) -0.0035(10) -0.0064(10)
C24 0.0193(13) 0.0301(15) 0.0152(12) -0.0035(10) -0.0050(10) -0.0043(11)
C25 0.0205(14) 0.0346(16) 0.0180(13) -0.0042(11) -0.0045(10) -0.0151(12)
C26 0.0294(15) 0.0218(14) 0.0194(13) -0.0018(10) -0.0048(11) -0.0122(12)
C27 0.0184(13) 0.0204(13) 0.0161(12) -0.0040(10) -0.0026(10) -0.0063(10)
C28 0.0181(12) 0.0135(12) 0.0155(12) -0.0016(9) -0.0048(10) -0.0075(10)
C29 0.0207(13) 0.0197(13) 0.0150(12) -0.0027(10) -0.0022(10) -0.0070(10)
C30 0.0295(15) 0.0240(14) 0.0153(12) 0.0018(10) -0.0084(11) -0.0128(11)
C31 0.0262(14) 0.0222(14) 0.0271(14) 0.0030(11) -0.0135(12) -0.0053(11)
C32 0.0241(14) 0.0254(15) 0.0242(14) -0.0044(11) -0.0056(11) 0.0006(11)
C33 0.0242(14) 0.0219(13) 0.0134(12) -0.0020(10) -0.0036(10) -0.0028(11)
C34 0.0221(13) 0.0129(12) 0.0181(13) -0.0041(10) 0.0014(10) -0.0060(10)
C35 0.0238(14) 0.0196(13) 0.0241(14) -0.0031(11) -0.0001(11) -0.0070(11)
C36 0.0223(15) 0.0266(15) 0.0382(17) 0.0005(13) 0.0022(12) -0.0027(12)
C37 0.0323(17) 0.0255(15) 0.0263(15) -0.0056(12) 0.0132(12) -0.0016(13)
C38 0.0432(18) 0.0264(15) 0.0193(14) -0.0070(11) 0.0021(12) -0.0076(13)
C39 0.0293(15) 0.0233(14) 0.0215(14) -0.0060(11) -0.0024(11) -0.0064(12)
C40 0.0184(14) 0.0363(17) 0.0360(18) -0.0072(13) -0.0055(12) -0.0015(12)
C41 0.0183(13) 0.0175(13) 0.0200(13) -0.0062(10) -0.0006(10) -0.0080(10)
C42 0.0243(14) 0.0212(14) 0.0231(14) -0.0062(11) -0.0017(11) -0.0037(11)
C43 0.0290(16) 0.0198(14) 0.0362(16) -0.0068(12) 0.0001(13) -0.0034(12)
C44 0.0364(17) 0.0254(16) 0.0441(18) -0.0218(14) 0.0005(14) -0.0107(13)
C45 0.0420(18) 0.0391(18) 0.0366(17) -0.0207(14) -0.0119(14) -0.0084(15)
C46 0.0308(15) 0.0273(15) 0.0271(15) -0.0076(12) -0.0098(12) -0.0056(12)
C47 0.0201(13) 0.0179(13) 0.0164(12) -0.0056(10) -0.0063(10) -0.0024(10)
C48 0.0329(16) 0.0260(15) 0.0333(16) 0.0048(12) -0.0175(13) -0.0118(12)
C49 0.053(2) 0.0262(16) 0.059(2) 0.0146(15) -0.0370(18) -0.0140(15)
C50 0.0445(19) 0.0279(17) 0.052(2) -0.0043(14) -0.0342(16) 0.0038(14)
C51 0.0247(15) 0.0330(16) 0.0354(16) -0.0114(13) -0.0137(12) -0.0016(12)
C52 0.0241(14) 0.0242(14) 0.0231(14) -0.0034(11) -0.0078(11) -0.0056(11)
C53 0.0329(15) 0.0174(13) 0.0177(13) -0.0005(10) -0.0080(11) -0.0102(11)
C54 0.0425(17) 0.0180(14) 0.0237(14) 0.0018(11) -0.0135(13) -0.0108(12)
C55 0.054(2) 0.0184(14) 0.0331(16) 0.0037(12) -0.0173(15) -0.0151(14)
C56 0.057(2) 0.0281(17) 0.0353(17) 0.0078(13) -0.0123(15) -0.0274(15)
C57 0.0402(18) 0.0336(17) 0.0312(16) 0.0023(13) -0.0031(13) -0.0221(14)
C58 0.0380(17) 0.0219(14) 0.0225(14) 0.0005(11) -0.0051(12) -0.0127(12)
C59 0.045(2) 0.0141(13) 0.0316(16) 0.0003(11) -0.0154(14) -0.0056(13)
C60 0.0258(14) 0.0138(12) 0.0163(12) -0.0050(9) -0.0015(10) -0.0100(10)
C61 0.0292(15) 0.0193(13) 0.0197(13) -0.0044(10) -0.0022(11) -0.0105(11)
C62 0.0479(18) 0.0190(14) 0.0215(14) 0.0003(11) -0.0093(13) -0.0141(13)
C63 0.053(2) 0.0308(16) 0.0166(14) -0.0037(12) 0.0046(13) -0.0250(15)
C64 0.0310(16) 0.0344(17) 0.0261(15) -0.0092(13) 0.0096(12) -0.0176(13)
C65 0.0251(14) 0.0245(14) 0.0235(14) -0.0060(11) 0.0010(11) -0.0104(12)
C66 0.0126(12) 0.0184(13) 0.0155(12) -0.0038(10) 0.0021(9) -0.0055(10)
C67 0.0196(13) 0.0216(14) 0.0332(15) -0.0106(11) -0.0094(11) -0.0016(11)
C68 0.0231(15) 0.0361(17) 0.0385(17) -0.0130(13) -0.0172(13) 0.0007(12)
C69 0.0198(14) 0.0241(15) 0.0333(16) -0.0027(12) -0.0097(12) 0.0030(11)
C70 0.0200(13) 0.0170(13) 0.0266(14) -0.0051(10) -0.0024(11) -0.0034(11)
C71 0.0194(13) 0.0185(13) 0.0192(13) -0.0053(10) -0.0022(10) -0.0068(10)
C72 0.0113(12) 0.0247(14) 0.0139(12) -0.0065(10) -0.0019(9) -0.0026(10)
C73 0.0144(12) 0.0326(15) 0.0170(13) -0.0052(11) -0.0035(10) -0.0025(11)
C74 0.0202(14) 0.0468(18) 0.0167(13) -0.0067(12) -0.0071(11) -0.0047(12)
C75 0.0242(15) 0.0459(19) 0.0217(14) -0.0180(13) -0.0065(12) -0.0069(13)
C76 0.0252(15) 0.0323(16) 0.0285(15) -0.0134(12) -0.0048(12) -0.0106(12)
C77 0.0217(14) 0.0279(15) 0.0183(13) -0.0046(11) -0.0045(10) -0.0067(11)
C78 0.0263(15) 0.0372(18) 0.0175(13) 0.0007(12) -0.0127(11) -0.0031(12)
Cl6A 0.0693(10) 0.0825(11) 0.0898(11) 0.0368(8) 0.0070(8) 0.0176(8)
Cl5 0.1452(15) 0.1563(16) 0.0678(9) -0.0125(9) -0.0486(9) 0.0699(13)
Cl6B 0.0693(10) 0.0825(11) 0.0898(11) 0.0368(8) 0.0070(8) 0.0176(8)
C03 0.072(3) 0.118(5) 0.073(3) 0.016(3) -0.019(3) 0.040(3)
Cl2A 0.175(3) 0.218(3) 0.1078(17) 0.087(2) -0.0809(18) -0.148(3)
Cl1A 0.357(5) 0.0788(14) 0.0890(16) 0.0286(12) -0.113(3) -0.045(2)
Cl1B 0.207(9) 0.396(17) 0.067(4) -0.035(7) -0.004(5) -0.238(12)
Cl2B 0.093(4) 0.100(5) 0.116(5) 0.030(4) 0.028(4) 0.046(4)
C01 0.221(9) 0.170(7) 0.066(4) 0.010(4) -0.020(5) -0.134(7)
Cl3 0.0681(6) 0.0464(5) 0.0556(6) 0.0088(4) -0.0269(5) -0.0096(5)
Cl4A 0.0754(8) 0.0709(8) 0.0811(8) -0.0158(6) -0.0163(6) -0.0279(6)
C02 0.091(3) 0.047(2) 0.051(2) -0.0018(18) -0.029(2) -0.019(2)
Cl4B 0.0754(8) 0.0709(8) 0.0811(8) -0.0158(6) -0.0163(6) -0.0279(6)

loop_
_atom_type_symbol
_atom_type_description
_atom_type_scat_dispersion_real
_atom_type_scat_dispersion_imag
_atom_type_scat_source
C C 0.0033 0.0016 'International Tables Vol C Tables 4.2.6.8 and 6.1.1.4'
H H 0.0000 0.0000 'International Tables Vol C Tables 4.2.6.8 and 6.1.1.4'
Cl Cl 0.1484 0.1585 'International Tables Vol C Tables 4.2.6.8 and 6.1.1.4'
N N 0.0061 0.0033 'International Tables Vol C Tables 4.2.6.8 and 6.1.1.4'

loop_
_exptl_crystal_face_index_h
_exptl_crystal_face_index_k
_exptl_crystal_face_index_l
_exptl_crystal_face_perp_dist
0.00 0.00 -1.00 0.125
0.00 0.00 1.00 0.134
-1.00 1.00 1.00 0.127
1.00 -1.00 -1.00 0.129
0.00 -1.00 0.00 0.161
-1.00 -1.00 1.00 0.176
1.00 1.00 -1.00 0.174
1.00 -1.00 0.00 0.110
-1.00 1.00 0.00 0.116
1.00 0.00 1.00 0.113
-1.00 0.00 -1.00 0.096
1.00 1.00 1.00 0.186
0.00 1.00 0.00 0.166

loop_
_geom_angle_atom_site_label_1
_geom_angle_atom_site_label_2
_geom_angle_atom_site_label_3
_geom_angle
C19 N1 C21 117.40(19)
C20 N1 C19 117.45(19)
C20 N1 C21 117.26(19)
C2 C1 C22 113.02(19)
C2 C1 C28 107.31(19)
C18 C1 C2 106.55(19)
C18 C1 C22 109.70(19)
C18 C1 C28 109.26(19)
C22 C1 C28 110.85(19)
C3 C2 C1 122.0(2)
C3 C2 C19 119.2(2)
C19 C2 C1 118.3(2)
C2 C3 C4 121.7(2)
C3 C4 C5 117.9(2)
C3 C4 C34 122.1(2)
C5 C4 C34 120.0(2)
C6 C5 C4 121.9(2)
C5 C6 C7 121.5(2)
C5 C6 C19 119.1(2)
C19 C6 C7 119.1(2)
C6 C7 C8 107.15(19)
C6 C7 C41 110.79(19)
C6 C7 C47 109.6(2)
C8 C7 C41 112.3(2)
C8 C7 C47 105.85(19)
C41 C7 C47 110.88(19)
C9 C8 C7 121.7(2)
C9 C8 C20 119.3(2)
C20 C8 C7 118.5(2)
C8 C9 C10 121.8(2)
C9 C10 C11 118.1(2)
C9 C10 C53 121.7(2)
C11 C10 C53 120.2(2)
C12 C11 C10 121.4(2)
C11 C12 C13 121.4(2)
C11 C12 C20 119.7(2)
C20 C12 C13 118.6(2)
C12 C13 C60 110.19(19)
C12 C13 C66 109.00(19)
C14 C13 C12 106.82(19)
C14 C13 C60 112.9(2)
C14 C13 C66 105.58(19)
C60 C13 C66 112.1(2)
C15 C14 C13 122.0(2)
C15 C14 C21 119.3(2)
C21 C14 C13 118.1(2)
C16 C15 C14 121.8(2)
C15 C16 C17 117.9(2)
C15 C16 C72 121.2(2)
C17 C16 C72 120.8(2)
C18 C17 C16 121.7(2)
C17 C18 C1 121.7(2)
C17 C18 C21 119.4(2)
C21 C18 C1 118.5(2)
C2 C19 N1 120.3(2)
C2 C19 C6 119.3(2)
C6 C19 N1 120.4(2)
C8 C20 N1 120.9(2)
C12 C20 N1 120.2(2)
C12 C20 C8 118.8(2)
C14 C21 N1 120.3(2)
C14 C21 C18 119.1(2)
C18 C21 N1 120.5(2)
C23 C22 C1 119.3(2)
C27 C22 C1 122.4(2)
C27 C22 C23 118.1(2)
C24 C23 C22 121.2(2)
C23 C24 C25 120.2(2)
C24 C25 C26 119.5(2)
C25 C26 C27 120.3(2)
C22 C27 C26 120.8(2)
C29 C28 C1 119.7(2)
C33 C28 C1 122.2(2)
C33 C28 C29 118.1(2)
C30 C29 C28 121.0(2)
C31 C30 C29 120.3(2)
C32 C31 C30 119.4(2)
C31 C32 C33 120.5(2)
C32 C33 C28 120.7(2)
C35 C34 C4 120.8(2)
C39 C34 C4 121.5(2)
C39 C34 C35 117.6(2)
C34 C35 C40 120.7(2)
C36 C35 C34 121.3(3)
C36 C35 C40 117.9(3)
C37 C36 C35 119.5(3)
C38 C37 C36 120.1(3)
C37 C38 C39 120.5(3)
C38 C39 C34 121.1(3)
N2 C40 C35 178.3(3)
C42 C41 C7 119.3(2)
C46 C41 C7 122.1(2)
C46 C41 C42 118.5(2)
C41 C42 C43 120.7(3)
C44 C43 C42 120.2(3)
C45 C44 C43 119.6(3)
C44 C45 C46 120.5(3)
C41 C46 C45 120.4(3)
C48 C47 C7 122.5(2)
C48 C47 C52 118.0(2)
C52 C47 C7 119.4(2)
C49 C48 C47 120.5(3)
C50 C49 C48 120.9(3)
C49 C50 C51 119.7(3)
C50 C51 C52 119.4(3)
C51 C52 C47 121.4(3)
C54 C53 C10 121.2(2)
C58 C53 C10 121.0(2)
C58 C53 C54 117.8(2)
C53 C54 C59 120.8(2)
C55 C54 C53 120.7(3)
C55 C54 C59 118.3(3)
C56 C55 C54 119.9(3)
C55 C56 C57 120.2(3)
C58 C57 C56 119.7(3)
C57 C58 C53 121.6(3)
N3 C59 C54 177.7(3)
C61 C60 C13 118.7(2)
C65 C60 C13 122.6(2)
C65 C60 C61 118.6(2)
C62 C61 C60 120.9(3)
C61 C62 C63 120.0(3)
C64 C63 C62 119.6(3)
C63 C64 C65 120.8(3)
C60 C65 C64 120.2(3)
C67 C66 C13 122.8(2)
C67 C66 C71 117.9(2)
C71 C66 C13 119.2(2)
C68 C67 C66 121.0(2)
C69 C68 C67 120.3(3)
C68 C69 C70 119.5(3)
C71 C70 C69 120.3(2)
C70 C71 C66 121.0(2)
C73 C72 C16 121.7(2)
C77 C72 C16 120.9(2)
C77 C72 C73 117.3(2)
C72 C73 C78 121.3(2)
C74 C73 C72 121.1(3)
C74 C73 C78 117.6(2)
C75 C74 C73 120.1(3)
C74 C75 C76 119.7(2)
C75 C76 C77 120.4(3)
C72 C77 C76 121.5(3)
N4 C78 C73 176.5(3)
Cl5 C03 Cl6A 106.7(4)
Cl6B C03 Cl5 145.1(6)
Cl2A C01 Cl1A 111.1(5)
Cl1B C01 Cl2B 115.7(7)
Cl3 C02 Cl4A 111.8(2)
Cl4B C02 Cl3 106.2(7)

loop_
_geom_bond_atom_site_label_1
_geom_bond_atom_site_label_2
_geom_bond_distance
N1 C19 1.424(3)
N1 C20 1.420(3)
N1 C21 1.426(3)
N2 C40 1.145(4)
N3 C59 1.148(4)
N4 C78 1.147(4)
C1 C2 1.527(3)
C1 C18 1.526(3)
C1 C22 1.538(3)
C1 C28 1.544(3)
C2 C3 1.388(3)
C2 C19 1.404(3)
C3 C4 1.389(3)
C4 C5 1.390(4)
C4 C34 1.487(3)
C5 C6 1.386(3)
C6 C7 1.520(3)
C6 C19 1.405(3)
C7 C8 1.523(3)
C7 C41 1.547(3)
C7 C47 1.549(3)
C8 C9 1.386(3)
C8 C20 1.405(3)
C9 C10 1.389(4)
C10 C11 1.391(4)
C10 C53 1.481(3)
C11 C12 1.387(3)
C12 C13 1.519(3)
C12 C20 1.405(3)
C13 C14 1.518(3)
C13 C60 1.535(3)
C13 C66 1.552(3)
C14 C15 1.391(3)
C14 C21 1.399(3)
C15 C16 1.387(4)
C16 C17 1.390(3)
C16 C72 1.485(3)
C17 C18 1.388(3)
C18 C21 1.402(3)
C22 C23 1.400(4)
C22 C27 1.388(4)
C23 C24 1.381(4)
C24 C25 1.384(4)
C25 C26 1.385(4)
C26 C27 1.394(4)
C28 C29 1.394(3)
C28 C33 1.392(3)
C29 C30 1.385(4)
C30 C31 1.383(4)
C31 C32 1.380(4)
C32 C33 1.391(4)
C34 C35 1.400(4)
C34 C39 1.390(4)
C35 C36 1.397(4)
C35 C40 1.441(4)
C36 C37 1.378(4)
C37 C38 1.374(5)
C38 C39 1.386(4)
C41 C42 1.389(4)
C41 C46 1.386(4)
C42 C43 1.391(4)
C43 C44 1.380(5)
C44 C45 1.373(5)
C45 C46 1.396(4)
C47 C48 1.385(4)
C47 C52 1.392(4)
C48 C49 1.383(4)
C49 C50 1.373(5)
C50 C51 1.380(5)
C51 C52 1.388(4)
C53 C54 1.405(4)
C53 C58 1.384(4)
C54 C55 1.397(4)
C54 C59 1.444(4)
C55 C56 1.367(5)
C56 C57 1.390(5)
C57 C58 1.382(4)
C60 C61 1.396(4)
C60 C65 1.386(4)
C61 C62 1.385(4)
C62 C63 1.388(4)
C63 C64 1.370(5)
C64 C65 1.397(4)
C66 C67 1.389(4)
C66 C71 1.399(3)
C67 C68 1.385(4)
C68 C69 1.380(4)
C69 C70 1.382(4)
C70 C71 1.380(4)
C72 C73 1.407(4)
C72 C77 1.385(4)
C73 C74 1.397(4)
C73 C78 1.437(4)
C74 C75 1.370(4)
C75 C76 1.385(4)
C76 C77 1.387(4)
Cl6A C03 1.805(6)
Cl5 C03 1.722(7)
Cl6B C03 1.510(11)
Cl2A C01 1.666(7)
Cl1A C01 1.751(8)
Cl1B C01 1.515(9)
Cl2B C01 1.613(10)
Cl3 C02 1.759(4)
Cl4A C02 1.769(5)
C02 Cl4B 1.60(2)

loop_
_platon_squeeze_void_nr
_platon_squeeze_void_average_x
_platon_squeeze_void_average_y
_platon_squeeze_void_average_z
_platon_squeeze_void_volume
_platon_squeeze_void_count_electrons
_platon_squeeze_void_content
1 -0.017 0.000 0.016 635 197 'ca. 5 molecules of DCM'
